data_2017398
loop_
_publ_author_name
'Romanov, Alexander S.'
'Mulroy, Joseph M.'
'Khrustalev, Victor N.'
'Antipin, Mikhail Yu.'
'Timofeeva, Tatiana V.'

_publ_section_title
;
 Monohalogenated ferrocenes C~5~H~5~FeC~5~H~4~<i>X</i> (<i>X</i> = Cl,
 Br and I) and a second polymorph of C~5~H~5~FeC~5~H~4~I
;
_journal_coeditor_code SF3110
_journal_issue 11
_journal_name_full 'Acta Crystallographica Section C'
_journal_page_first m426
_journal_page_last m430
_journal_paper_doi 10.1107/S0108270109034763
_journal_volume 65
_journal_year 2009
_chemical_formula_iupac '[Fe (C5 H5) (C5 H4 Br)]'
_chemical_formula_moiety 'C10 H9 Br Fe'
_chemical_formula_sum 'C10 H9 Br Fe'
_chemical_formula_weight 264.93
_chemical_melting_point 304
_chemical_name_common bromoferrocene
_chemical_name_systematic
;
1-bromoferrocene
;
_space_group_IT_number 14
_symmetry_cell_setting monoclinic
_symmetry_space_group_name_Hall '-P 2ybc'
_symmetry_space_group_name_H-M 'P 1 21/c 1'
_atom_sites_solution_hydrogens geom
_atom_sites_solution_primary direct
_atom_sites_solution_secondary difmap
_audit_creation_method SHELXL97
_cell_angle_alpha 90.00
_cell_angle_beta 90.050(3)
_cell_angle_gamma 90.00
_cell_formula_units_Z 8
_cell_length_a 7.5222(14)
_cell_length_b 11.613(2)
_cell_length_c 20.440(4)
_cell_measurement_reflns_used 5734
_cell_measurement_temperature 100(2)
_cell_measurement_theta_max 30.215
_cell_measurement_theta_min 3.225
_cell_volume 1785.5(6)
_computing_cell_refinement 'SAINT-Plus (Bruker, 2001)'
_computing_data_collection 'APEX2 (Bruker, 2005)'
_computing_data_reduction 'SAINT-Plus (Bruker, 2001)'
_computing_molecular_graphics 'SHELXTL (Sheldrick, 2001)'
_computing_publication_material 'SHELXTL (Sheldrick, 2001)'
_computing_structure_refinement 'SHELXTL (Sheldrick, 2001)'
_computing_structure_solution 'SHELXTL (Sheldrick, 2001)'
_diffrn_ambient_temperature 100(2)
_diffrn_measured_fraction_theta_full 0.996
_diffrn_measured_fraction_theta_max 0.996
_diffrn_measurement_device_type 'Bruker SMART APEXII CCD area-detector'
_diffrn_measurement_method '\f and \w'
_diffrn_radiation_monochromator graphite
_diffrn_radiation_source 'fine-focus sealed tube'
_diffrn_radiation_type MoK\a
_diffrn_radiation_wavelength 0.71073
_diffrn_reflns_av_R_equivalents 0.0517
_diffrn_reflns_av_sigmaI/netI 0.0387
_diffrn_reflns_limit_h_max 10
_diffrn_reflns_limit_h_min -10
_diffrn_reflns_limit_k_max 15
_diffrn_reflns_limit_k_min -15
_diffrn_reflns_limit_l_max 27
_diffrn_reflns_limit_l_min -27
_diffrn_reflns_number 23171
_diffrn_reflns_theta_full 28.49
_diffrn_reflns_theta_max 28.49
_diffrn_reflns_theta_min 1.99
_exptl_absorpt_coefficient_mu 6.098
_exptl_absorpt_correction_T_max 0.7925
_exptl_absorpt_correction_T_min 0.4420
_exptl_absorpt_correction_type numerical
_exptl_absorpt_process_details '(APEX2; Bruker, 2005)'
_exptl_crystal_colour Brown
_exptl_crystal_density_diffrn 1.971
_exptl_crystal_density_method 'not measured'
_exptl_crystal_description Plate
_exptl_crystal_F_000 1040
_exptl_crystal_size_max 0.16
_exptl_crystal_size_mid 0.10
_exptl_crystal_size_min 0.04
_refine_diff_density_max 0.601
_refine_diff_density_min -0.696
_refine_ls_extinction_method none
_refine_ls_goodness_of_fit_ref 1.021
_refine_ls_hydrogen_treatment constr
_refine_ls_matrix_type full
_refine_ls_number_parameters 217
_refine_ls_number_reflns 4504
_refine_ls_number_restraints 0
_refine_ls_restrained_S_all 1.021
_refine_ls_R_factor_all 0.0391
_refine_ls_R_factor_gt 0.0312
_refine_ls_shift/su_max 0.001
_refine_ls_shift/su_mean 0.000
_refine_ls_structure_factor_coef Fsqd
_refine_ls_weighting_details 'calc w=1/[\s^2^(Fo^2^)+(0.041P)^2^+0.7P] where P=(Fo^2^+2Fc^2^)/3'
_refine_ls_weighting_scheme calc
_refine_ls_wR_factor_gt 0.0749
_refine_ls_wR_factor_ref 0.0784
_reflns_number_gt 3816
_reflns_number_total 4504
_reflns_threshold_expression I>2\s(I)
_cod_data_source_file sf3110.cif
_cod_data_source_block II
_cod_original_sg_symbol_H-M 'P 21/c'
_cod_database_code 2017398
_cod_database_fobs_code 2017398

loop_
_symmetry_equiv_pos_as_xyz
'x, y, z'
'-x, y+1/2, -z+1/2'
'-x, -y, -z'
'x, -y-1/2, z-1/2'

loop_
_atom_site_type_symbol
_atom_site_label
_atom_site_fract_x
_atom_site_fract_y
_atom_site_fract_z
_atom_site_U_iso_or_equiv
_atom_site_adp_type
_atom_site_calc_flag
_atom_site_refinement_flags
_atom_site_occupancy
_atom_site_disorder_assembly
_atom_site_disorder_group
Fe Fe1A 0.47968(4) 0.20597(3) 0.429084(15) 0.01802(9) Uani d . 1 . .
Br Br1A 0.79577(3) 0.42913(2) 0.432853(13) 0.02851(8) Uani d . 1 . .
C C1A 0.6988(3) 0.2909(2) 0.39898(12) 0.0218(5) Uani d . 1 . .
C C2A 0.7453(3) 0.1773(2) 0.41893(12) 0.0225(5) Uani d . 1 . .
H H2AA 0.8305 0.1560 0.4545 0.027 Uiso calc R 1 . .
C C3A 0.6481(3) 0.0999(2) 0.37862(12) 0.0244(5) Uani d . 1 . .
H H3AA 0.6511 0.0140 0.3813 0.029 Uiso calc R 1 . .
C C4A 0.5421(3) 0.1670(3) 0.33386(12) 0.0256(5) Uani d . 1 . .
H H4AA 0.4583 0.1355 0.3003 0.031 Uiso calc R 1 . .
C C5A 0.5739(3) 0.2853(2) 0.34666(12) 0.0251(5) Uani d . 1 . .
H H5AA 0.5186 0.3522 0.3235 0.030 Uiso calc R 1 . .
C C6A 0.3809(3) 0.2927(2) 0.50817(12) 0.0251(5) Uani d . 1 . .
H H6AA 0.4338 0.3632 0.5285 0.030 Uiso calc R 1 . .
C C7A 0.2528(3) 0.2910(2) 0.45674(12) 0.0253(5) Uani d . 1 . .
H H7AA 0.2005 0.3599 0.4346 0.030 Uiso calc R 1 . .
C C8A 0.2143(3) 0.1739(2) 0.44169(12) 0.0234(5) Uani d . 1 . .
H H8AA 0.1301 0.1463 0.4072 0.028 Uiso calc R 1 . .
C C9A 0.3175(3) 0.1024(2) 0.48445(12) 0.0216(5) Uani d . 1 . .
H H9AA 0.3181 0.0163 0.4854 0.026 Uiso calc R 1 . .
C C10A 0.4202(3) 0.1776(2) 0.52543(11) 0.0232(5) Uani d . 1 . .
H H10A 0.5063 0.1527 0.5600 0.028 Uiso calc R 1 . .
Fe Fe1B 0.01342(4) 0.78034(3) 0.316115(15) 0.01863(9) Uani d . 1 . .
Br Br1B 0.31417(4) 0.56705(3) 0.362444(17) 0.03780(9) Uani d . 1 . .
C C1B 0.2230(3) 0.7178(2) 0.36627(12) 0.0226(5) Uani d . 1 . .
C C2B 0.2796(3) 0.8109(2) 0.32618(12) 0.0230(5) Uani d . 1 . .
H H2BA 0.3710 0.8077 0.2907 0.028 Uiso calc R 1 . .
C C3B 0.1814(4) 0.9096(2) 0.34610(13) 0.0266(5) Uani d . 1 . .
H H3BA 0.1899 0.9882 0.3264 0.032 Uiso calc R 1 . .
C C4B 0.0660(3) 0.8764(3) 0.39794(12) 0.0281(6) Uani d . 1 . .
H H4BA -0.0204 0.9280 0.4208 0.034 Uiso calc R 1 . .
C C5B 0.0919(3) 0.7577(2) 0.41109(12) 0.0257(6) Uani d . 1 . .
H H5BA 0.0296 0.7109 0.4452 0.031 Uiso calc R 1 . .
C C6B -0.1348(4) 0.6454(3) 0.28244(14) 0.0350(7) Uani d . 1 . .
H H6BA -0.1300 0.5642 0.2988 0.042 Uiso calc R 1 . .
C C7B -0.0317(3) 0.6922(3) 0.23121(13) 0.0285(6) Uani d . 1 . .
H H7BA 0.0598 0.6499 0.2051 0.034 Uiso calc R 1 . .
C C8B -0.0803(4) 0.8083(3) 0.22293(12) 0.0305(6) Uani d . 1 . .
H H8BA -0.0286 0.8629 0.1902 0.037 Uiso calc R 1 . .
C C9B -0.2135(4) 0.8350(3) 0.26951(14) 0.0372(7) Uani d . 1 . .
H H9BA -0.2727 0.9114 0.2753 0.045 Uiso calc R 1 . .
C C10B -0.2472(3) 0.7344(3) 0.30643(13) 0.0363(7) Uani d . 1 . .
H H10B -0.3353 0.7269 0.3428 0.044 Uiso calc R 1 . .

loop_
_atom_site_aniso_label
_atom_site_aniso_U_11
_atom_site_aniso_U_22
_atom_site_aniso_U_33
_atom_site_aniso_U_12
_atom_site_aniso_U_13
_atom_site_aniso_U_23
Fe1A 0.01502(16) 0.02345(19) 0.01559(16) 0.00197(13) 0.00068(12) 0.00030(13)
Br1A 0.02406(13) 0.02904(16) 0.03242(15) -0.00327(10) 0.00119(10) 0.00055(11)
C1A 0.0176(11) 0.0261(13) 0.0217(11) 0.0006(10) 0.0025(9) 0.0000(10)
C2A 0.0172(11) 0.0286(14) 0.0217(11) 0.0030(10) 0.0038(9) 0.0006(10)
C3A 0.0233(12) 0.0272(13) 0.0227(12) 0.0041(10) 0.0044(9) -0.0012(10)
C4A 0.0220(11) 0.0370(16) 0.0178(11) 0.0009(11) 0.0017(9) -0.0003(10)
C5A 0.0211(11) 0.0353(15) 0.0188(11) 0.0041(11) 0.0025(9) 0.0055(11)
C6A 0.0246(12) 0.0282(14) 0.0224(12) -0.0014(11) 0.0063(9) -0.0069(10)
C7A 0.0216(12) 0.0264(14) 0.0281(12) 0.0065(10) 0.0059(9) 0.0055(11)
C8A 0.0158(10) 0.0319(14) 0.0226(11) 0.0014(10) 0.0007(9) 0.0016(10)
C9A 0.0225(11) 0.0215(12) 0.0209(11) 0.0011(10) 0.0029(9) 0.0000(10)
C10A 0.0215(11) 0.0319(14) 0.0163(11) 0.0002(10) 0.0023(9) 0.0001(10)
Fe1B 0.01632(16) 0.02417(19) 0.01538(16) 0.00017(13) -0.00176(12) -0.00115(13)
Br1B 0.03707(17) 0.02339(16) 0.0529(2) 0.00483(11) -0.01714(14) -0.00302(12)
C1B 0.0210(11) 0.0221(13) 0.0248(12) -0.0006(10) -0.0043(9) -0.0017(10)
C2B 0.0182(11) 0.0296(14) 0.0212(11) -0.0029(10) -0.0025(9) -0.0014(10)
C3B 0.0282(13) 0.0242(13) 0.0273(12) -0.0028(11) -0.0077(10) 0.0002(11)
C4B 0.0231(12) 0.0386(16) 0.0226(12) 0.0043(11) -0.0051(10) -0.0104(11)
C5B 0.0245(12) 0.0376(16) 0.0152(11) -0.0051(11) -0.0029(9) 0.0012(10)
C6B 0.0358(15) 0.0354(16) 0.0339(14) -0.0142(13) -0.0172(12) 0.0033(12)
C7B 0.0210(12) 0.0407(17) 0.0238(12) 0.0024(11) -0.0053(9) -0.0123(11)
C8B 0.0335(14) 0.0385(17) 0.0194(11) -0.0065(12) -0.0082(10) 0.0056(11)
C9B 0.0318(14) 0.0452(19) 0.0346(15) 0.0153(13) -0.0163(12) -0.0142(14)
C10B 0.0193(12) 0.069(2) 0.0207(12) -0.0082(13) -0.0022(10) -0.0068(13)

loop_
_atom_type_symbol
_atom_type_description
_atom_type_scat_dispersion_real
_atom_type_scat_dispersion_imag
_atom_type_scat_source
C C 0.0033 0.0016 'International Tables Vol C Tables 4.2.6.8 and 6.1.1.4'
H H 0.0000 0.0000 'International Tables Vol C Tables 4.2.6.8 and 6.1.1.4'
Fe Fe 0.3463 0.8444 'International Tables Vol C Tables 4.2.6.8 and 6.1.1.4'
Br Br -0.2901 2.4595 'International Tables Vol C Tables 4.2.6.8 and 6.1.1.4'

loop_
_geom_angle_atom_site_label_1
_geom_angle_atom_site_label_2
_geom_angle_atom_site_label_3
_geom_angle_site_symmetry_1
_geom_angle_site_symmetry_3
_geom_angle
_geom_angle_publ_flag
C1A Fe1A C2A . . 41.14(10) ?
C1A Fe1A C6A . . 107.32(10) ?
C2A Fe1A C6A . . 121.22(10) ?
C1A Fe1A C10A . . 123.47(10) ?
C2A Fe1A C10A . . 106.68(10) ?
C6A Fe1A C10A . . 40.44(10) ?
C1A Fe1A C5A . . 41.01(10) ?
C2A Fe1A C5A . . 69.47(10) ?
C6A Fe1A C5A . . 123.70(11) ?
C10A Fe1A C5A . . 160.11(11) ?
C1A Fe1A C8A . . 157.58(11) ?
C2A Fe1A C8A . . 160.05(11) ?
C6A Fe1A C8A . . 68.61(10) ?
C10A Fe1A C8A . . 68.63(10) ?
C5A Fe1A C8A . . 121.59(10) ?
C1A Fe1A C3A . . 68.53(11) ?
C2A Fe1A C3A . . 40.74(10) ?
C6A Fe1A C3A . . 156.99(10) ?
C10A Fe1A C3A . . 121.60(11) ?
C5A Fe1A C3A . . 68.97(11) ?
C8A Fe1A C3A . . 123.92(11) ?
C1A Fe1A C7A . . 121.94(11) ?
C2A Fe1A C7A . . 157.43(11) ?
C6A Fe1A C7A . . 40.73(10) ?
C10A Fe1A C7A . . 68.27(10) ?
C5A Fe1A C7A . . 107.39(10) ?
C8A Fe1A C7A . . 40.65(11) ?
C3A Fe1A C7A . . 160.73(11) ?
C1A Fe1A C4A . . 68.36(10) ?
C2A Fe1A C4A . . 69.04(10) ?
C6A Fe1A C4A . . 160.30(11) ?
C10A Fe1A C4A . . 157.98(12) ?
C5A Fe1A C4A . . 40.50(11) ?
C8A Fe1A C4A . . 107.63(10) ?
C3A Fe1A C4A . . 41.17(10) ?
C7A Fe1A C4A . . 123.93(10) ?
C1A Fe1A C9A . . 160.08(10) ?
C2A Fe1A C9A . . 122.92(10) ?
C6A Fe1A C9A . . 68.70(11) ?
C10A Fe1A C9A . . 40.98(10) ?
C5A Fe1A C9A . . 157.41(10) ?
C8A Fe1A C9A . . 40.92(10) ?
C3A Fe1A C9A . . 107.07(11) ?
C7A Fe1A C9A . . 68.62(10) ?
C4A Fe1A C9A . . 121.98(11) ?
C5A C1A C2A . . 109.6(2) ?
C5A C1A Br1A . . 124.5(2) ?
C2A C1A Br1A . . 125.86(18) ?
C5A C1A Fe1A . . 70.64(14) ?
C2A C1A Fe1A . . 70.16(14) ?
Br1A C1A Fe1A . . 128.12(12) ?
C3A C2A C1A . . 107.0(2) ?
C3A C2A Fe1A . . 69.99(14) ?
C1A C2A Fe1A . . 68.70(13) ?
C3A C2A H2AA . . 126.5 ?
C1A C2A H2AA . . 126.5 ?
Fe1A C2A H2AA . . 126.5 ?
C2A C3A C4A . . 108.1(2) ?
C2A C3A Fe1A . . 69.28(14) ?
C4A C3A Fe1A . . 69.67(14) ?
C2A C3A H3AA . . 125.9 ?
C4A C3A H3AA . . 125.9 ?
Fe1A C3A H3AA . . 125.9 ?
C5A C4A C3A . . 108.2(2) ?
C5A C4A Fe1A . . 69.55(14) ?
C3A C4A Fe1A . . 69.16(14) ?
C5A C4A H4AA . . 125.9 ?
C3A C4A H4AA . . 125.9 ?
Fe1A C4A H4AA . . 125.9 ?
C1A C5A C4A . . 107.1(2) ?
C1A C5A Fe1A . . 68.35(14) ?
C4A C5A Fe1A . . 69.95(14) ?
C1A C5A H5AA . . 126.5 ?
C4A C5A H5AA . . 126.5 ?
Fe1A C5A H5AA . . 126.5 ?
C10A C6A C7A . . 108.1(2) ?
C10A C6A Fe1A . . 69.83(14) ?
C7A C6A Fe1A . . 69.87(14) ?
C10A C6A H6AA . . 125.9 ?
C7A C6A H6AA . . 125.9 ?
Fe1A C6A H6AA . . 125.9 ?
C6A C7A C8A . . 108.1(2) ?
C6A C7A Fe1A . . 69.39(14) ?
C8A C7A Fe1A . . 69.50(14) ?
C6A C7A H7AA . . 126.0 ?
C8A C7A H7AA . . 126.0 ?
Fe1A C7A H7AA . . 126.0 ?
C7A C8A C9A . . 108.2(2) ?
C7A C8A Fe1A . . 69.84(14) ?
C9A C8A Fe1A . . 69.79(14) ?
C7A C8A H8AA . . 125.9 ?
C9A C8A H8AA . . 125.9 ?
Fe1A C8A H8AA . . 125.9 ?
C8A C9A C10A . . 107.1(2) ?
C8A C9A Fe1A . . 69.28(14) ?
C10A C9A Fe1A . . 69.24(14) ?
C8A C9A H9AA . . 126.4 ?
C10A C9A H9AA . . 126.4 ?
Fe1A C9A H9AA . . 126.4 ?
C6A C10A C9A . . 108.5(2) ?
C6A C10A Fe1A . . 69.73(14) ?
C9A C10A Fe1A . . 69.79(13) ?
C6A C10A H10A . . 125.7 ?
C9A C10A H10A . . 125.7 ?
Fe1A C10A H10A . . 125.7 ?
C1B Fe1B C10B . . 134.91(12) ?
C1B Fe1B C6B . . 108.75(11) ?
C10B Fe1B C6B . . 40.78(13) ?
C1B Fe1B C2B . . 41.01(10) ?
C10B Fe1B C2B . . 174.85(13) ?
C6B Fe1B C2B . . 134.56(12) ?
C1B Fe1B C7B . . 112.38(11) ?
C10B Fe1B C7B . . 68.15(11) ?
C6B Fe1B C7B . . 40.45(11) ?
C2B Fe1B C7B . . 109.55(10) ?
C1B Fe1B C5B . . 41.06(10) ?
C10B Fe1B C5B . . 109.55(11) ?
C6B Fe1B C5B . . 112.21(11) ?
C2B Fe1B C5B . . 69.21(10) ?
C7B Fe1B C5B . . 142.11(12) ?
C1B Fe1B C4B . . 68.32(10) ?
C10B Fe1B C4B . . 113.97(11) ?
C6B Fe1B C4B . . 142.94(12) ?
C2B Fe1B C4B . . 68.57(10) ?
C7B Fe1B C4B . . 176.51(12) ?
C5B Fe1B C4B . . 40.54(11) ?
C1B Fe1B C9B . . 175.20(12) ?
C10B Fe1B C9B . . 40.39(13) ?
C6B Fe1B C9B . . 68.14(13) ?
C2B Fe1B C9B . . 143.75(13) ?
C7B Fe1B C9B . . 67.88(11) ?
C5B Fe1B C9B . . 135.95(11) ?
C4B Fe1B C9B . . 111.72(11) ?
C1B Fe1B C8B . . 142.70(11) ?
C10B Fe1B C8B . . 67.86(11) ?
C6B Fe1B C8B . . 67.82(12) ?
C2B Fe1B C8B . . 113.63(10) ?
C7B Fe1B C8B . . 40.16(11) ?
C5B Fe1B C8B . . 176.23(11) ?
C4B Fe1B C8B . . 137.38(12) ?
C9B Fe1B C8B . . 40.33(11) ?
C1B Fe1B C3B . . 68.36(11) ?
C10B Fe1B C3B . . 144.09(12) ?
C6B Fe1B C3B . . 175.00(12) ?
C2B Fe1B C3B . . 40.64(10) ?
C7B Fe1B C3B . . 136.14(11) ?
C5B Fe1B C3B . . 68.55(11) ?
C4B Fe1B C3B . . 40.58(11) ?
C9B Fe1B C3B . . 115.02(12) ?
C8B Fe1B C3B . . 111.78(11) ?
C2B C1B C5B . . 109.3(2) ?
C2B C1B Br1B . . 125.06(19) ?
C5B C1B Br1B . . 125.6(2) ?
C2B C1B Fe1B . . 70.55(14) ?
C5B C1B Fe1B . . 70.60(14) ?
Br1B C1B Fe1B . . 126.80(13) ?
C3B C2B C1B . . 107.0(2) ?
C3B C2B Fe1B . . 70.12(14) ?
C1B C2B Fe1B . . 68.43(14) ?
C3B C2B H2BA . . 126.5 ?
C1B C2B H2BA . . 126.5 ?
Fe1B C2B H2BA . . 126.5 ?
C2B C3B C4B . . 108.2(2) ?
C2B C3B Fe1B . . 69.24(15) ?
C4B C3B Fe1B . . 69.47(15) ?
C2B C3B H3BA . . 125.9 ?
C4B C3B H3BA . . 125.9 ?
Fe1B C3B H3BA . . 125.9 ?
C5B C4B C3B . . 108.7(2) ?
C5B C4B Fe1B . . 69.60(14) ?
C3B C4B Fe1B . . 69.95(15) ?
C5B C4B H4BA . . 125.6 ?
C3B C4B H4BA . . 125.6 ?
Fe1B C4B H4BA . . 125.6 ?
C4B C5B C1B . . 106.8(2) ?
C4B C5B Fe1B . . 69.86(14) ?
C1B C5B Fe1B . . 68.34(14) ?
C4B C5B H5BA . . 126.6 ?
C1B C5B H5BA . . 126.6 ?
Fe1B C5B H5BA . . 126.6 ?
C7B C6B C10B . . 107.6(3) ?
C7B C6B Fe1B . . 69.79(16) ?
C10B C6B Fe1B . . 69.55(17) ?
C7B C6B H6BA . . 126.2 ?
C10B C6B H6BA . . 126.2 ?
Fe1B C6B H6BA . . 126.2 ?
C8B C7B C6B . . 108.4(2) ?
C8B C7B Fe1B . . 70.41(15) ?
C6B C7B Fe1B . . 69.77(15) ?
C8B C7B H7BA . . 125.8 ?
C6B C7B H7BA . . 125.8 ?
Fe1B C7B H7BA . . 125.8 ?
C7B C8B C9B . . 108.2(3) ?
C7B C8B Fe1B . . 69.43(15) ?
C9B C8B Fe1B . . 69.76(15) ?
C7B C8B H8BA . . 125.9 ?
C9B C8B H8BA . . 125.9 ?
Fe1B C8B H8BA . . 125.9 ?
C10B C9B C8B . . 107.8(3) ?
C10B C9B Fe1B . . 69.32(16) ?
C8B C9B Fe1B . . 69.91(15) ?
C10B C9B H9BA . . 126.1 ?
C8B C9B H9BA . . 126.1 ?
Fe1B C9B H9BA . . 126.1 ?
C9B C10B C6B . . 108.0(2) ?
C9B C10B Fe1B . . 70.29(16) ?
C6B C10B Fe1B . . 69.66(15) ?
C9B C10B H10B . . 126.0 ?
C6B C10B H10B . . 126.0 ?
Fe1B C10B H10B . . 126.0 ?

loop_
_geom_bond_atom_site_label_1
_geom_bond_atom_site_label_2
_geom_bond_site_symmetry_2
_geom_bond_distance
_geom_bond_publ_flag
Fe1A C1A . 2.017(2) ?
Fe1A C2A . 2.037(2) ?
Fe1A C6A . 2.045(2) ?
Fe1A C10A . 2.047(2) ?
Fe1A C5A . 2.048(2) ?
Fe1A C8A . 2.047(2) ?
Fe1A C3A . 2.046(3) ?
Fe1A C7A . 2.052(2) ?
Fe1A C4A . 2.053(2) ?
Fe1A C9A . 2.054(3) ?
Br1A C1A . 1.894(3) ?
C1A C5A . 1.424(3) ?
C1A C2A . 1.425(4) ?
C2A C3A . 1.421(4) ?
C2A H2AA . 1.0000 ?
C3A C4A . 1.441(4) ?
C3A H3AA . 1.0000 ?
C4A C5A . 1.419(4) ?
C4A H4AA . 1.0000 ?
C5A H5AA . 1.0000 ?
C6A C10A . 1.414(4) ?
C6A C7A . 1.426(4) ?
C6A H6AA . 1.0000 ?
C7A C8A . 1.424(4) ?
C7A H7AA . 1.0000 ?
C8A C9A . 1.434(3) ?
C8A H8AA . 1.0000 ?
C9A C10A . 1.435(4) ?
C9A H9AA . 1.0000 ?
C10A H10A . 1.0000 ?
Fe1B C1B . 2.016(2) ?
Fe1B C10B . 2.041(3) ?
Fe1B C6B . 2.043(3) ?
Fe1B C2B . 2.044(2) ?
Fe1B C7B . 2.043(3) ?
Fe1B C5B . 2.045(2) ?
Fe1B C4B . 2.049(3) ?
Fe1B C9B . 2.054(3) ?
Fe1B C8B . 2.056(3) ?
Fe1B C3B . 2.055(3) ?
Br1B C1B . 1.882(3) ?
C1B C2B . 1.422(4) ?
C1B C5B . 1.424(4) ?
C2B C3B . 1.423(4) ?
C2B H2BA . 1.0000 ?
C3B C4B . 1.423(4) ?
C3B H3BA . 1.0000 ?
C4B C5B . 1.419(4) ?
C4B H4BA . 1.0000 ?
C5B H5BA . 1.0000 ?
C6B C7B . 1.412(4) ?
C6B C10B . 1.423(4) ?
C6B H6BA . 1.0000 ?
C7B C8B . 1.408(4) ?
C7B H7BA . 1.0000 ?
C8B C9B . 1.417(4) ?
C8B H8BA . 1.0000 ?
C9B C10B . 1.414(5) ?
C9B H9BA . 1.0000 ?
C10B H10B . 1.0000 ?

loop_
_geom_torsion_atom_site_label_1
_geom_torsion_atom_site_label_2
_geom_torsion_atom_site_label_3
_geom_torsion_atom_site_label_4
_geom_torsion_site_symmetry_1
_geom_torsion_site_symmetry_2
_geom_torsion_site_symmetry_3
_geom_torsion_site_symmetry_4
_geom_torsion
_geom_torsion_publ_flag
C2A Fe1A C1A C5A . . . . 120.3(2) ?
C6A Fe1A C1A C5A . . . . -121.81(16) ?
C10A Fe1A C1A C5A . . . . -163.26(16) ?
C8A Fe1A C1A C5A . . . . -46.0(3) ?
C3A Fe1A C1A C5A . . . . 82.21(16) ?
C7A Fe1A C1A C5A . . . . -79.62(17) ?
C4A Fe1A C1A C5A . . . . 37.78(15) ?
C9A Fe1A C1A C5A . . . . 163.0(3) ?
C6A Fe1A C1A C2A . . . . 117.92(15) ?
C10A Fe1A C1A C2A . . . . 76.47(17) ?
C5A Fe1A C1A C2A . . . . -120.3(2) ?
C8A Fe1A C1A C2A . . . . -166.3(2) ?
C3A Fe1A C1A C2A . . . . -38.05(14) ?
C7A Fe1A C1A C2A . . . . 160.11(14) ?
C4A Fe1A C1A C2A . . . . -82.48(16) ?
C9A Fe1A C1A C2A . . . . 42.8(4) ?
C2A Fe1A C1A Br1A . . . . -120.6(2) ?
C6A Fe1A C1A Br1A . . . . -2.65(19) ?
C10A Fe1A C1A Br1A . . . . -44.1(2) ?
C5A Fe1A C1A Br1A . . . . 119.2(2) ?
C8A Fe1A C1A Br1A . . . . 73.1(3) ?
C3A Fe1A C1A Br1A . . . . -158.62(19) ?
C7A Fe1A C1A Br1A . . . . 39.5(2) ?
C4A Fe1A C1A Br1A . . . . 156.9(2) ?
C9A Fe1A C1A Br1A . . . . -77.8(4) ?
C5A C1A C2A C3A . . . . -0.1(3) ?
Br1A C1A C2A C3A . . . . -176.95(17) ?
Fe1A C1A C2A C3A . . . . 59.76(16) ?
C5A C1A C2A Fe1A . . . . -59.85(16) ?
Br1A C1A C2A Fe1A . . . . 123.29(18) ?
C1A Fe1A C2A C3A . . . . -118.5(2) ?
C6A Fe1A C2A C3A . . . . 161.00(15) ?
C10A Fe1A C2A C3A . . . . 119.37(16) ?
C5A Fe1A C2A C3A . . . . -81.23(17) ?
C8A Fe1A C2A C3A . . . . 46.2(3) ?
C7A Fe1A C2A C3A . . . . -167.2(2) ?
C4A Fe1A C2A C3A . . . . -37.78(15) ?
C9A Fe1A C2A C3A . . . . 77.53(18) ?
C6A Fe1A C2A C1A . . . . -80.53(17) ?
C10A Fe1A C2A C1A . . . . -122.16(15) ?
C5A Fe1A C2A C1A . . . . 37.24(14) ?
C8A Fe1A C2A C1A . . . . 164.7(3) ?
C3A Fe1A C2A C1A . . . . 118.5(2) ?
C7A Fe1A C2A C1A . . . . -48.8(3) ?
C4A Fe1A C2A C1A . . . . 80.69(16) ?
C9A Fe1A C2A C1A . . . . -164.00(14) ?
C1A C2A C3A C4A . . . . 0.1(3) ?
Fe1A C2A C3A C4A . . . . 59.03(16) ?
C1A C2A C3A Fe1A . . . . -58.94(16) ?
C1A Fe1A C3A C2A . . . . 38.42(15) ?
C6A Fe1A C3A C2A . . . . -45.4(3) ?
C10A Fe1A C3A C2A . . . . -78.57(18) ?
C5A Fe1A C3A C2A . . . . 82.57(16) ?
C8A Fe1A C3A C2A . . . . -162.73(15) ?
C7A Fe1A C3A C2A . . . . 165.1(3) ?
C4A Fe1A C3A C2A . . . . 119.7(2) ?
C9A Fe1A C3A C2A . . . . -120.98(16) ?
C1A Fe1A C3A C4A . . . . -81.23(16) ?
C2A Fe1A C3A C4A . . . . -119.7(2) ?
C6A Fe1A C3A C4A . . . . -165.1(3) ?
C10A Fe1A C3A C4A . . . . 161.77(15) ?
C5A Fe1A C3A C4A . . . . -37.08(15) ?
C8A Fe1A C3A C4A . . . . 77.61(18) ?
C7A Fe1A C3A C4A . . . . 45.5(4) ?
C9A Fe1A C3A C4A . . . . 119.37(16) ?
C2A C3A C4A C5A . . . . 0.0(3) ?
Fe1A C3A C4A C5A . . . . 58.73(17) ?
C2A C3A C4A Fe1A . . . . -58.78(16) ?
C1A Fe1A C4A C5A . . . . -38.24(14) ?
C2A Fe1A C4A C5A . . . . -82.55(16) ?
C6A Fe1A C4A C5A . . . . 42.7(4) ?
C10A Fe1A C4A C5A . . . . -165.2(2) ?
C8A Fe1A C4A C5A . . . . 118.31(15) ?
C3A Fe1A C4A C5A . . . . -119.9(2) ?
C7A Fe1A C4A C5A . . . . 76.52(18) ?
C9A Fe1A C4A C5A . . . . 160.90(14) ?
C1A Fe1A C4A C3A . . . . 81.70(16) ?
C2A Fe1A C4A C3A . . . . 37.39(16) ?
C6A Fe1A C4A C3A . . . . 162.6(3) ?
C10A Fe1A C4A C3A . . . . -45.3(3) ?
C5A Fe1A C4A C3A . . . . 119.9(2) ?
C8A Fe1A C4A C3A . . . . -121.74(16) ?
C7A Fe1A C4A C3A . . . . -163.53(16) ?
C9A Fe1A C4A C3A . . . . -79.15(18) ?
C2A C1A C5A C4A . . . . 0.1(3) ?
Br1A C1A C5A C4A . . . . 176.97(17) ?
Fe1A C1A C5A C4A . . . . -59.49(16) ?
C2A C1A C5A Fe1A . . . . 59.56(16) ?
Br1A C1A C5A Fe1A . . . . -123.54(18) ?
C3A C4A C5A C1A . . . . 0.0(3) ?
Fe1A C4A C5A C1A . . . . 58.48(16) ?
C3A C4A C5A Fe1A . . . . -58.49(16) ?
C2A Fe1A C5A C1A . . . . -37.36(15) ?
C6A Fe1A C5A C1A . . . . 77.19(18) ?
C10A Fe1A C5A C1A . . . . 44.9(4) ?
C8A Fe1A C5A C1A . . . . 161.20(15) ?
C3A Fe1A C5A C1A . . . . -81.06(16) ?
C7A Fe1A C5A C1A . . . . 118.99(16) ?
C4A Fe1A C5A C1A . . . . -118.7(2) ?
C9A Fe1A C5A C1A . . . . -165.0(2) ?
C1A Fe1A C5A C4A . . . . 118.7(2) ?
C2A Fe1A C5A C4A . . . . 81.38(16) ?
C6A Fe1A C5A C4A . . . . -164.07(15) ?
C10A Fe1A C5A C4A . . . . 163.7(3) ?
C8A Fe1A C5A C4A . . . . -80.07(17) ?
C3A Fe1A C5A C4A . . . . 37.68(15) ?
C7A Fe1A C5A C4A . . . . -122.28(15) ?
C9A Fe1A C5A C4A . . . . -46.3(3) ?
C1A Fe1A C6A C10A . . . . -121.65(15) ?
C2A Fe1A C6A C10A . . . . -78.83(17) ?
C5A Fe1A C6A C10A . . . . -163.74(14) ?
C8A Fe1A C6A C10A . . . . 81.74(16) ?
C3A Fe1A C6A C10A . . . . -45.9(3) ?
C7A Fe1A C6A C10A . . . . 119.2(2) ?
C4A Fe1A C6A C10A . . . . 164.3(3) ?
C9A Fe1A C6A C10A . . . . 37.65(14) ?
C1A Fe1A C6A C7A . . . . 119.14(16) ?
C2A Fe1A C6A C7A . . . . 161.97(15) ?
C10A Fe1A C6A C7A . . . . -119.2(2) ?
C5A Fe1A C6A C7A . . . . 77.06(18) ?
C8A Fe1A C6A C7A . . . . -37.47(15) ?
C3A Fe1A C6A C7A . . . . -165.1(3) ?
C4A Fe1A C6A C7A . . . . 45.1(4) ?
C9A Fe1A C6A C7A . . . . -81.56(16) ?
C10A C6A C7A C8A . . . . -0.6(3) ?
Fe1A C6A C7A C8A . . . . 58.93(16) ?
C10A C6A C7A Fe1A . . . . -59.57(16) ?
C1A Fe1A C7A C6A . . . . -79.27(17) ?
C2A Fe1A C7A C6A . . . . -43.6(3) ?
C10A Fe1A C7A C6A . . . . 37.55(15) ?
C5A Fe1A C7A C6A . . . . -121.83(16) ?
C8A Fe1A C7A C6A . . . . 119.6(2) ?
C3A Fe1A C7A C6A . . . . 162.3(3) ?
C4A Fe1A C7A C6A . . . . -163.27(16) ?
C9A Fe1A C7A C6A . . . . 81.76(16) ?
C1A Fe1A C7A C8A . . . . 161.11(14) ?
C2A Fe1A C7A C8A . . . . -163.2(2) ?
C6A Fe1A C7A C8A . . . . -119.6(2) ?
C10A Fe1A C7A C8A . . . . -82.06(16) ?
C5A Fe1A C7A C8A . . . . 118.55(15) ?
C3A Fe1A C7A C8A . . . . 42.7(4) ?
C4A Fe1A C7A C8A . . . . 77.11(18) ?
C9A Fe1A C7A C8A . . . . -37.85(14) ?
C6A C7A C8A C9A . . . . 0.6(3) ?
Fe1A C7A C8A C9A . . . . 59.49(16) ?
C6A C7A C8A Fe1A . . . . -58.86(16) ?
C1A Fe1A C8A C7A . . . . -46.1(3) ?
C2A Fe1A C8A C7A . . . . 161.0(3) ?
C6A Fe1A C8A C7A . . . . 37.54(15) ?
C10A Fe1A C8A C7A . . . . 81.11(16) ?
C5A Fe1A C8A C7A . . . . -79.77(18) ?
C3A Fe1A C8A C7A . . . . -164.37(15) ?
C4A Fe1A C8A C7A . . . . -121.93(16) ?
C9A Fe1A C8A C7A . . . . 119.3(2) ?
C1A Fe1A C8A C9A . . . . -165.4(2) ?
C2A Fe1A C8A C9A . . . . 41.8(3) ?
C6A Fe1A C8A C9A . . . . -81.74(16) ?
C10A Fe1A C8A C9A . . . . -38.16(15) ?
C5A Fe1A C8A C9A . . . . 160.96(15) ?
C3A Fe1A C8A C9A . . . . 76.36(18) ?
C7A Fe1A C8A C9A . . . . -119.3(2) ?
C4A Fe1A C8A C9A . . . . 118.79(16) ?
C7A C8A C9A C10A . . . . -0.4(3) ?
Fe1A C8A C9A C10A . . . . 59.14(16) ?
C7A C8A C9A Fe1A . . . . -59.52(16) ?
C1A Fe1A C9A C8A . . . . 163.6(3) ?
C2A Fe1A C9A C8A . . . . -164.28(15) ?
C6A Fe1A C9A C8A . . . . 81.49(16) ?
C10A Fe1A C9A C8A . . . . 118.7(2) ?
C5A Fe1A C9A C8A . . . . -46.3(3) ?
C3A Fe1A C9A C8A . . . . -122.48(16) ?
C7A Fe1A C9A C8A . . . . 37.61(15) ?
C4A Fe1A C9A C8A . . . . -79.92(18) ?
C1A Fe1A C9A C10A . . . . 44.9(4) ?
C2A Fe1A C9A C10A . . . . 77.05(18) ?
C6A Fe1A C9A C10A . . . . -37.17(15) ?
C5A Fe1A C9A C10A . . . . -165.0(2) ?
C8A Fe1A C9A C10A . . . . -118.7(2) ?
C3A Fe1A C9A C10A . . . . 118.85(15) ?
C7A Fe1A C9A C10A . . . . -81.06(16) ?
C4A Fe1A C9A C10A . . . . 161.41(15) ?
C7A C6A C10A C9A . . . . 0.4(3) ?
Fe1A C6A C10A C9A . . . . -59.19(16) ?
C7A C6A C10A Fe1A . . . . 59.59(16) ?
C8A C9A C10A C6A . . . . 0.0(3) ?
Fe1A C9A C10A C6A . . . . 59.16(16) ?
C8A C9A C10A Fe1A . . . . -59.17(16) ?
C1A Fe1A C10A C6A . . . . 76.96(17) ?
C2A Fe1A C10A C6A . . . . 118.86(16) ?
C5A Fe1A C10A C6A . . . . 43.2(4) ?
C8A Fe1A C10A C6A . . . . -81.68(16) ?
C3A Fe1A C10A C6A . . . . 160.75(15) ?
C7A Fe1A C10A C6A . . . . -37.82(15) ?
C4A Fe1A C10A C6A . . . . -165.9(2) ?
C9A Fe1A C10A C6A . . . . -119.8(2) ?
C1A Fe1A C10A C9A . . . . -163.25(15) ?
C2A Fe1A C10A C9A . . . . -121.35(15) ?
C6A Fe1A C10A C9A . . . . 119.8(2) ?
C5A Fe1A C10A C9A . . . . 163.0(3) ?
C8A Fe1A C10A C9A . . . . 38.11(15) ?
C3A Fe1A C10A C9A . . . . -79.46(17) ?
C7A Fe1A C10A C9A . . . . 81.97(16) ?
C4A Fe1A C10A C9A . . . . -46.2(3) ?
C10B Fe1B C1B C2B . . . . 175.39(16) ?
C6B Fe1B C1B C2B . . . . 137.64(16) ?
C7B Fe1B C1B C2B . . . . 94.48(17) ?
C5B Fe1B C1B C2B . . . . -119.8(2) ?
C4B Fe1B C1B C2B . . . . -81.83(16) ?
C8B Fe1B C1B C2B . . . . 59.9(2) ?
C3B Fe1B C1B C2B . . . . -38.02(15) ?
C10B Fe1B C1B C5B . . . . -64.8(2) ?
C6B Fe1B C1B C5B . . . . -102.59(17) ?
C2B Fe1B C1B C5B . . . . 119.8(2) ?
C7B Fe1B C1B C5B . . . . -145.76(16) ?
C4B Fe1B C1B C5B . . . . 37.94(16) ?
C8B Fe1B C1B C5B . . . . 179.66(18) ?
C3B Fe1B C1B C5B . . . . 81.75(17) ?
C10B Fe1B C1B Br1B . . . . 55.6(2) ?
C6B Fe1B C1B Br1B . . . . 17.9(2) ?
C2B Fe1B C1B Br1B . . . . -119.8(2) ?
C7B Fe1B C1B Br1B . . . . -25.3(2) ?
C5B Fe1B C1B Br1B . . . . 120.5(2) ?
C4B Fe1B C1B Br1B . . . . 158.4(2) ?
C8B Fe1B C1B Br1B . . . . -59.9(3) ?
C3B Fe1B C1B Br1B . . . . -157.8(2) ?
C5B C1B C2B C3B . . . . -0.4(3) ?
Br1B C1B C2B C3B . . . . -178.31(17) ?
Fe1B C1B C2B C3B . . . . 59.81(17) ?
C5B C1B C2B Fe1B . . . . -60.19(17) ?
Br1B C1B C2B Fe1B . . . . 121.89(19) ?
C1B Fe1B C2B C3B . . . . -118.5(2) ?
C6B Fe1B C2B C3B . . . . 177.95(16) ?
C7B Fe1B C2B C3B . . . . 139.56(16) ?
C5B Fe1B C2B C3B . . . . -80.89(17) ?
C4B Fe1B C2B C3B . . . . -37.30(16) ?
C9B Fe1B C2B C3B . . . . 60.6(2) ?
C8B Fe1B C2B C3B . . . . 96.43(17) ?
C6B Fe1B C2B C1B . . . . -63.6(2) ?
C7B Fe1B C2B C1B . . . . -101.97(17) ?
C5B Fe1B C2B C1B . . . . 37.58(15) ?
C4B Fe1B C2B C1B . . . . 81.18(16) ?
C9B Fe1B C2B C1B . . . . 179.06(17) ?
C8B Fe1B C2B C1B . . . . -145.10(16) ?
C3B Fe1B C2B C1B . . . . 118.5(2) ?
C1B C2B C3B C4B . . . . 0.0(3) ?
Fe1B C2B C3B C4B . . . . 58.73(17) ?
C1B C2B C3B Fe1B . . . . -58.73(16) ?
C1B Fe1B C3B C2B . . . . 38.36(15) ?
C10B Fe1B C3B C2B . . . . 176.69(18) ?
C7B Fe1B C3B C2B . . . . -61.9(2) ?
C5B Fe1B C3B C2B . . . . 82.66(16) ?
C4B Fe1B C3B C2B . . . . 119.9(2) ?
C9B Fe1B C3B C2B . . . . -145.37(16) ?
C8B Fe1B C3B C2B . . . . -101.38(17) ?
C1B Fe1B C3B C4B . . . . -81.51(17) ?
C10B Fe1B C3B C4B . . . . 56.8(3) ?
C2B Fe1B C3B C4B . . . . -119.9(2) ?
C7B Fe1B C3B C4B . . . . 178.22(17) ?
C5B Fe1B C3B C4B . . . . -37.21(16) ?
C9B Fe1B C3B C4B . . . . 94.76(18) ?
C8B Fe1B C3B C4B . . . . 138.75(17) ?
C2B C3B C4B C5B . . . . 0.4(3) ?
Fe1B C3B C4B C5B . . . . 58.97(18) ?
C2B C3B C4B Fe1B . . . . -58.58(17) ?
C1B Fe1B C4B C5B . . . . -38.41(15) ?
C10B Fe1B C4B C5B . . . . 92.49(18) ?
C6B Fe1B C4B C5B . . . . 54.3(2) ?
C2B Fe1B C4B C5B . . . . -82.66(16) ?
C9B Fe1B C4B C5B . . . . 136.42(17) ?
C8B Fe1B C4B C5B . . . . 175.26(16) ?
C3B Fe1B C4B C5B . . . . -120.0(2) ?
C1B Fe1B C4B C3B . . . . 81.60(16) ?
C10B Fe1B C4B C3B . . . . -147.50(17) ?
C6B Fe1B C4B C3B . . . . 174.33(19) ?
C2B Fe1B C4B C3B . . . . 37.35(15) ?
C5B Fe1B C4B C3B . . . . 120.0(2) ?
C9B Fe1B C4B C3B . . . . -103.57(18) ?
C8B Fe1B C4B C3B . . . . -64.7(2) ?
C3B C4B C5B C1B . . . . -0.6(3) ?
Fe1B C4B C5B C1B . . . . 58.57(16) ?
C3B C4B C5B Fe1B . . . . -59.19(18) ?
C2B C1B C5B C4B . . . . 0.6(3) ?
Br1B C1B C5B C4B . . . . 178.53(18) ?
Fe1B C1B C5B C4B . . . . -59.54(17) ?
C2B C1B C5B Fe1B . . . . 60.16(17) ?
Br1B C1B C5B Fe1B . . . . -121.93(19) ?
C1B Fe1B C5B C4B . . . . 118.5(2) ?
C10B Fe1B C5B C4B . . . . -104.37(18) ?
C6B Fe1B C5B C4B . . . . -148.08(16) ?
C2B Fe1B C5B C4B . . . . 80.95(16) ?
C7B Fe1B C5B C4B . . . . 176.40(16) ?
C9B Fe1B C5B C4B . . . . -67.1(2) ?
C3B Fe1B C5B C4B . . . . 37.24(15) ?
C10B Fe1B C5B C1B . . . . 137.14(16) ?
C6B Fe1B C5B C1B . . . . 93.43(17) ?
C2B Fe1B C5B C1B . . . . -37.54(15) ?
C7B Fe1B C5B C1B . . . . 57.9(2) ?
C4B Fe1B C5B C1B . . . . -118.5(2) ?
C9B Fe1B C5B C1B . . . . 174.44(18) ?
C3B Fe1B C5B C1B . . . . -81.25(16) ?
C1B Fe1B C6B C7B . . . . -102.81(17) ?
C10B Fe1B C6B C7B . . . . 118.8(2) ?
C2B Fe1B C6B C7B . . . . -64.5(2) ?
C5B Fe1B C6B C7B . . . . -146.63(16) ?
C4B Fe1B C6B C7B . . . . 178.60(18) ?
C9B Fe1B C6B C7B . . . . 81.10(18) ?
C8B Fe1B C6B C7B . . . . 37.44(16) ?
C1B Fe1B C6B C10B . . . . 138.41(17) ?
C2B Fe1B C6B C10B . . . . 176.77(16) ?
C7B Fe1B C6B C10B . . . . -118.8(2) ?
C5B Fe1B C6B C10B . . . . 94.59(18) ?
C4B Fe1B C6B C10B . . . . 59.8(3) ?
C9B Fe1B C6B C10B . . . . -37.68(17) ?
C8B Fe1B C6B C10B . . . . -81.34(18) ?
C10B C6B C7B C8B . . . . -0.6(3) ?
Fe1B C6B C7B C8B . . . . -60.07(18) ?
C10B C6B C7B Fe1B . . . . 59.50(18) ?
C1B Fe1B C7B C8B . . . . -147.78(16) ?
C10B Fe1B C7B C8B . . . . 81.12(18) ?
C6B Fe1B C7B C8B . . . . 119.2(2) ?
C2B Fe1B C7B C8B . . . . -103.81(17) ?
C5B Fe1B C7B C8B . . . . 175.22(17) ?
C9B Fe1B C7B C8B . . . . 37.40(17) ?
C3B Fe1B C7B C8B . . . . -66.2(2) ?
C1B Fe1B C7B C6B . . . . 93.02(18) ?
C10B Fe1B C7B C6B . . . . -38.09(18) ?
C2B Fe1B C7B C6B . . . . 136.99(17) ?
C5B Fe1B C7B C6B . . . . 56.0(2) ?
C9B Fe1B C7B C6B . . . . -81.8(2) ?
C8B Fe1B C7B C6B . . . . -119.2(2) ?
C3B Fe1B C7B C6B . . . . 174.56(18) ?
C6B C7B C8B C9B . . . . 0.5(3) ?
Fe1B C7B C8B C9B . . . . -59.19(18) ?
C6B C7B C8B Fe1B . . . . 59.66(18) ?
C1B Fe1B C8B C7B . . . . 54.5(2) ?
C10B Fe1B C8B C7B . . . . -81.90(18) ?
C6B Fe1B C8B C7B . . . . -37.70(16) ?
C2B Fe1B C8B C7B . . . . 92.75(17) ?
C4B Fe1B C8B C7B . . . . 176.24(16) ?
C9B Fe1B C8B C7B . . . . -119.6(3) ?
C3B Fe1B C8B C7B . . . . 136.93(16) ?
C1B Fe1B C8B C9B . . . . 174.05(19) ?
C10B Fe1B C8B C9B . . . . 37.69(19) ?
C6B Fe1B C8B C9B . . . . 81.9(2) ?
C2B Fe1B C8B C9B . . . . -147.66(19) ?
C7B Fe1B C8B C9B . . . . 119.6(3) ?
C4B Fe1B C8B C9B . . . . -64.2(2) ?
C3B Fe1B C8B C9B . . . . -103.5(2) ?
C7B C8B C9B C10B . . . . -0.2(3) ?
Fe1B C8B C9B C10B . . . . -59.18(18) ?
C7B C8B C9B Fe1B . . . . 58.98(18) ?
C6B Fe1B C9B C10B . . . . 38.04(17) ?
C2B Fe1B C9B C10B . . . . 175.06(18) ?
C7B Fe1B C9B C10B . . . . 81.82(18) ?
C5B Fe1B C9B C10B . . . . -61.8(2) ?
C4B Fe1B C9B C10B . . . . -101.93(18) ?
C8B Fe1B C9B C10B . . . . 119.1(3) ?
C3B Fe1B C9B C10B . . . . -146.18(17) ?
C10B Fe1B C9B C8B . . . . -119.1(3) ?
C6B Fe1B C9B C8B . . . . -81.03(19) ?
C2B Fe1B C9B C8B . . . . 56.0(3) ?
C7B Fe1B C9B C8B . . . . -37.26(17) ?
C5B Fe1B C9B C8B . . . . 179.12(18) ?
C4B Fe1B C9B C8B . . . . 139.00(18) ?
C3B Fe1B C9B C8B . . . . 94.75(19) ?
C8B C9B C10B C6B . . . . -0.1(3) ?
Fe1B C9B C10B C6B . . . . -59.69(18) ?
C8B C9B C10B Fe1B . . . . 59.55(18) ?
C7B C6B C10B C9B . . . . 0.4(3) ?
Fe1B C6B C10B C9B . . . . 60.09(19) ?
C7B C6B C10B Fe1B . . . . -59.65(17) ?
C1B Fe1B C10B C9B . . . . 178.55(16) ?
C6B Fe1B C10B C9B . . . . -118.9(2) ?
C7B Fe1B C10B C9B . . . . -81.11(18) ?
C5B Fe1B C10B C9B . . . . 139.44(17) ?
C4B Fe1B C10B C9B . . . . 95.88(18) ?
C8B Fe1B C10B C9B . . . . -37.64(17) ?
C3B Fe1B C10B C9B . . . . 59.3(2) ?
C1B Fe1B C10B C6B . . . . -62.6(2) ?
C7B Fe1B C10B C6B . . . . 37.78(17) ?
C5B Fe1B C10B C6B . . . . -101.68(18) ?
C4B Fe1B C10B C6B . . . . -145.24(17) ?
C9B Fe1B C10B C6B . . . . 118.9(2) ?
C8B Fe1B C10B C6B . . . . 81.25(18) ?
C3B Fe1B C10B C6B . . . . 178.19(18) ?
